data_7214024
loop_
_publ_author_name
'Thu\'ery, Pierre'

_publ_section_title
;
 Metal--organic frameworks built from alkali metal ions (Li+--Cs+) and
 1,2,3,4-cyclobutanetetracarboxylic acid
;
_journal_issue 9
_journal_name_full CrystEngComm
_journal_page_first 1724
_journal_paper_doi 10.1039/c3ce41565a
_journal_volume 16
_journal_year 2014
_chemical_formula_sum 'C8 H7 O8 Rb'
_chemical_formula_weight 316.61
_space_group_IT_number 56
_symmetry_cell_setting orthorhombic
_symmetry_space_group_name_Hall '-P 2ab 2ac'
_symmetry_space_group_name_H-M 'P c c n'
_atom_sites_solution_hydrogens geom
_atom_sites_solution_primary direct
_atom_sites_solution_secondary difmap
_audit_creation_method SHELXL-97
_cell_angle_alpha 90.00
_cell_angle_beta 90.00
_cell_angle_gamma 90.00
_cell_formula_units_Z 4
_cell_length_a 8.1309(4)
_cell_length_b 9.6620(5)
_cell_length_c 12.7399(5)
_cell_measurement_reflns_used 56474
_cell_measurement_temperature 150(2)
_cell_measurement_theta_max 30.50
_cell_measurement_theta_min 3.20
_cell_volume 1000.86(8)
_computing_cell_refinement 'HKL2000 (Otwinowski & Minor, 1997)'
_computing_data_collection 'COLLECT (Nonius, 1998)'
_computing_data_reduction 'HKL2000 (Otwinowski & Minor, 1997)'
_computing_molecular_graphics 'SHELXTL (Sheldrick, 2008)'
_computing_publication_material 'SHELXTL (Sheldrick, 2008); PLATON (Spek, 2003)'
_computing_structure_refinement 'SHELXL-97 (Sheldrick, 2008)'
_computing_structure_solution 'SHELXS-97 (Sheldrick, 2008)'
_diffrn_ambient_temperature 150(2)
_diffrn_measured_fraction_theta_full 0.999
_diffrn_measured_fraction_theta_max 0.999
_diffrn_measurement_device_type 'Nonius Kappa-CCD area-detector diffractometer'
_diffrn_measurement_method 'two \f and thirteen \w scans with 2\% steps (741 frames)'
_diffrn_radiation_monochromator graphite
_diffrn_radiation_source 'fine-focus sealed tube'
_diffrn_radiation_type MoK\a
_diffrn_radiation_wavelength 0.71073
_diffrn_reflns_av_R_equivalents 0.0105
_diffrn_reflns_av_unetI/netI 0.0142
_diffrn_reflns_limit_h_max 11
_diffrn_reflns_limit_h_min -11
_diffrn_reflns_limit_k_max 13
_diffrn_reflns_limit_k_min -13
_diffrn_reflns_limit_l_max 18
_diffrn_reflns_limit_l_min -18
_diffrn_reflns_number 56474
_diffrn_reflns_theta_full 30.50
_diffrn_reflns_theta_max 30.50
_diffrn_reflns_theta_min 3.20
_diffrn_standards_decay_% 0
_diffrn_standards_interval_time 0
_diffrn_standards_number 0
_exptl_absorpt_coefficient_mu 4.978
_exptl_absorpt_correction_T_max 0.408
_exptl_absorpt_correction_T_min 0.304
_exptl_absorpt_correction_type multi-scan
_exptl_absorpt_process_details 'SCALEPACK (Otwinowski & Minor, 1997)'
_exptl_crystal_colour colourless
_exptl_crystal_density_diffrn 2.101
_exptl_crystal_density_method 'not measured'
_exptl_crystal_description parallelepiped
_exptl_crystal_F_000 624
_exptl_crystal_size_max 0.23
_exptl_crystal_size_mid 0.18
_exptl_crystal_size_min 0.18
_refine_diff_density_max 0.291
_refine_diff_density_min -0.602
_refine_diff_density_rms 0.069
_refine_ls_extinction_method none
_refine_ls_goodness_of_fit_ref 1.072
_refine_ls_hydrogen_treatment constr
_refine_ls_matrix_type full
_refine_ls_number_parameters 78
_refine_ls_number_reflns 1527
_refine_ls_number_restraints 0
_refine_ls_restrained_S_all 1.072
_refine_ls_R_factor_all 0.0277
_refine_ls_R_factor_gt 0.0232
_refine_ls_shift/su_max 0.000
_refine_ls_shift/su_mean 0.000
_refine_ls_structure_factor_coef Fsqd
_refine_ls_weighting_details 'calc w=1/[\s^2^(Fo^2^)+(0.0430P)^2^+0.1721P] where P=(Fo^2^+2Fc^2^)/3'
_refine_ls_weighting_scheme calc
_refine_ls_wR_factor_gt 0.0654
_refine_ls_wR_factor_ref 0.0673
_reflns_number_gt 1331
_reflns_number_total 1527
_reflns_threshold_expression >2sigma(I)
_cod_data_source_file c3ce41565a.txt
_cod_data_source_block 6
_cod_database_code 7214024

loop_
_symmetry_equiv_pos_as_xyz
'x, y, z'
'-x+1/2, -y+1/2, z'
'-x, y+1/2, -z+1/2'
'x+1/2, -y, -z+1/2'
'-x, -y, -z'
'x-1/2, y-1/2, -z'
'x, -y-1/2, z-1/2'
'-x-1/2, y, z-1/2'

loop_
_atom_site_label
_atom_site_type_symbol
_atom_site_fract_x
_atom_site_fract_y
_atom_site_fract_z
_atom_site_U_iso_or_equiv
_atom_site_adp_type
_atom_site_occupancy
_atom_site_symmetry_multiplicity
_atom_site_calc_flag
_atom_site_refinement_flags
Rb Rb 0.7500 0.7500 0.445681(16) 0.02820(9) Uani 1 2 d S
O1 O 1.06921(12) 0.60330(10) 0.46183(7) 0.0241(2) Uani 1 1 d .
H1 H 1.0517 0.5335 0.4961 0.029 Uiso 0.50 1 d PR
O2 O 1.20957(13) 0.44061(10) 0.37659(8) 0.0251(2) Uani 1 1 d .
O3 O 0.96937(12) 0.64409(10) 0.21947(8) 0.0273(2) Uani 1 1 d .
H3 H 0.8810 0.6068 0.1888 0.033 Uiso 1 1 d R
O4 O 1.11130(13) 0.50637(11) 0.11118(8) 0.0337(2) Uani 1 1 d .
C1 C 1.18006(15) 0.56451(13) 0.39633(9) 0.0205(2) Uani 1 1 d .
C2 C 1.27662(15) 0.67380(13) 0.33856(11) 0.0194(2) Uani 1 1 d .
H2 H 1.3930 0.6672 0.3579 0.023 Uiso 1 1 calc R
C3 C 1.25943(14) 0.66948(16) 0.21590(11) 0.0205(3) Uani 1 1 d .
H3A H 1.3599 0.6381 0.1807 0.025 Uiso 1 1 calc R
C4 C 1.10703(17) 0.59756(14) 0.17626(10) 0.0228(2) Uani 1 1 d .

loop_
_atom_site_aniso_label
_atom_site_aniso_U_11
_atom_site_aniso_U_22
_atom_site_aniso_U_33
_atom_site_aniso_U_23
_atom_site_aniso_U_13
_atom_site_aniso_U_12
Rb 0.02922(13) 0.02228(12) 0.03309(13) 0.000 0.000 0.00330(6)
O1 0.0259(5) 0.0218(5) 0.0245(4) 0.0031(3) 0.0055(3) 0.0022(4)
O2 0.0277(5) 0.0198(4) 0.0277(5) 0.0002(4) 0.0061(4) -0.0005(4)
O3 0.0245(5) 0.0269(5) 0.0306(5) -0.0062(4) -0.0036(4) -0.0032(4)
O4 0.0346(6) 0.0330(6) 0.0337(5) -0.0128(4) 0.0025(4) -0.0077(4)
C1 0.0207(6) 0.0214(6) 0.0192(5) 0.0015(4) -0.0007(4) -0.0005(4)
C2 0.0197(5) 0.0185(6) 0.0199(6) 0.0002(5) -0.0006(4) -0.0006(4)
C3 0.0219(6) 0.0194(6) 0.0201(5) -0.0006(5) 0.0020(4) -0.0021(4)
C4 0.0267(6) 0.0214(6) 0.0203(5) 0.0013(5) -0.0012(5) -0.0038(5)

loop_
_atom_type_symbol
_atom_type_description
_atom_type_scat_dispersion_real
_atom_type_scat_dispersion_imag
_atom_type_scat_source
C C 0.0033 0.0016 'International Tables Vol C Tables 4.2.6.8 and 6.1.1.4'
H H 0.0000 0.0000 'International Tables Vol C Tables 4.2.6.8 and 6.1.1.4'
O O 0.0106 0.0060 'International Tables Vol C Tables 4.2.6.8 and 6.1.1.4'
Rb Rb -0.9393 2.9676 'International Tables Vol C Tables 4.2.6.8 and 6.1.1.4'

loop_
_geom_angle_atom_site_label_1
_geom_angle_atom_site_label_2
_geom_angle_atom_site_label_3
_geom_angle
_geom_angle_site_symmetry_1
_geom_angle_site_symmetry_3
O4 Rb O4 150.19(4) 4_465 3_755
O4 Rb O2 72.04(3) 4_465 5_766
O4 Rb O2 134.83(3) 3_755 5_766
O4 Rb O2 134.83(3) 4_465 6_566
O4 Rb O2 72.04(3) 3_755 6_566
O2 Rb O2 79.13(4) 5_766 6_566
O4 Rb O1 87.01(3) 4_465 .
O4 Rb O1 95.04(3) 3_755 .
O2 Rb O1 63.17(3) 5_766 .
O2 Rb O1 110.14(3) 6_566 .
O4 Rb O1 95.04(3) 4_465 2_665
O4 Rb O1 87.01(3) 3_755 2_665
O2 Rb O1 110.14(3) 5_766 2_665
O2 Rb O1 63.17(3) 6_566 2_665
O1 Rb O1 172.04(4) . 2_665
O4 Rb O3 80.97(3) 4_465 2_665
O4 Rb O3 74.82(3) 3_755 2_665
O2 Rb O3 149.90(3) 5_766 2_665
O2 Rb O3 112.95(3) 6_566 2_665
O1 Rb O3 129.48(3) . 2_665
O1 Rb O3 58.48(2) 2_665 2_665
O4 Rb O3 74.82(3) 4_465 .
O4 Rb O3 80.97(3) 3_755 .
O2 Rb O3 112.95(3) 5_766 .
O2 Rb O3 149.90(3) 6_566 .
O1 Rb O3 58.48(2) . .
O1 Rb O3 129.48(3) 2_665 .
O3 Rb O3 71.02(3) 2_665 .
C1 O1 Rb 135.15(8) . .
C1 O1 H1 103.3 . .
Rb O1 H1 106.2 . .
C1 O2 Rb 117.92(8) . 5_766
C4 O3 Rb 149.46(8) . .
C4 O3 H3 111.1 . .
Rb O3 H3 93.9 . .
C4 O4 Rb 145.89(10) . 3_745
O2 C1 O1 123.12(12) . .
O2 C1 C2 118.29(11) . .
O1 C1 C2 118.58(11) . .
C1 C2 C2 121.67(11) . 2_765
C1 C2 C3 114.90(11) . .
C2 C2 C3 90.02(7) 2_765 .
C1 C2 H2 109.6 . .
C2 C2 H2 109.6 2_765 .
C3 C2 H2 109.6 . .
C4 C3 C3 112.21(12) . 2_765
C4 C3 C2 114.77(10) . .
C3 C3 C2 88.98(7) 2_765 .
C4 C3 H3A 112.9 . .
C3 C3 H3A 112.9 2_765 .
C2 C3 H3A 112.9 . .
O4 C4 O3 123.74(12) . .
O4 C4 C3 122.77(13) . .
O3 C4 C3 113.48(11) . .

loop_
_geom_bond_atom_site_label_1
_geom_bond_atom_site_label_2
_geom_bond_distance
_geom_bond_site_symmetry_2
Rb O4 2.8164(11) 4_465
Rb O4 2.8164(11) 3_755
Rb O2 2.9371(10) 5_766
Rb O2 2.9371(10) 6_566
Rb O1 2.9645(10) .
Rb O1 2.9645(10) 2_665
Rb O3 3.5403(10) 2_665
Rb O3 3.5403(10) .
O1 C1 1.2842(15) .
O1 H1 0.8159 .
O2 C1 1.2466(16) .
O2 Rb 2.9371(10) 5_766
O3 C4 1.3259(17) .
O3 H3 0.8939 .
O4 C4 1.2103(16) .
O4 Rb 2.8164(11) 3_745
C1 C2 1.5076(17) .
C2 C2 1.535(3) 2_765
C2 C3 1.5695(18) .
C2 H2 0.9800 .
C3 C4 1.5078(18) .
C3 C3 1.564(3) 2_765
C3 H3A 0.9800 .

loop_
_geom_hbond_atom_site_label_D
_geom_hbond_atom_site_label_H
_geom_hbond_atom_site_label_A
_geom_hbond_distance_DH
_geom_hbond_distance_HA
_geom_hbond_distance_DA
_geom_hbond_angle_DHA
_geom_hbond_site_symmetry_A
O1 H1 O1 0.82 1.73 2.4894(19) 153.6 5_766
O3 H3 O2 0.89 1.69 2.5748(14) 171.6 4_465
